data_4064451
loop_
_publ_author_name
'Klis, Tomasz'
'Powell, Douglas R.'
'Wojtas, Lukasz'
'Wehmschulte, Rudolf J.'

_publ_section_title
;
 Synthesis and Characterization of Bulky Cationic Arylalkylaluminum
 Compounds
;
_journal_issue 9
_journal_name_full Organometallics
_journal_page_first 2563
_journal_paper_doi 10.1021/om200120y
_journal_volume 30
_journal_year 2011
_chemical_formula_moiety 'C34 H47 Al'
_chemical_formula_sum 'C34 H47 Al'
_chemical_formula_weight 482.70
_chemical_name_systematic
; 
 ? 
;
_space_group_IT_number 15
_symmetry_cell_setting monoclinic
_symmetry_space_group_name_Hall '-C 2yc'
_symmetry_space_group_name_H-M 'C 1 2/c 1'
_atom_sites_solution_hydrogens geom
_atom_sites_solution_primary direct
_atom_sites_solution_secondary difmap
_audit_creation_method SHELXL-97
_cell_angle_alpha 90.00
_cell_angle_beta 117.007(9)
_cell_angle_gamma 90.00
_cell_formula_units_Z 8
_cell_length_a 38.802(16)
_cell_length_b 9.746(4)
_cell_length_c 18.301(8)
_cell_measurement_reflns_used 7375
_cell_measurement_temperature 100(2)
_cell_measurement_theta_max 28.74
_cell_measurement_theta_min 2.23
_cell_volume 6166(5)
_computing_cell_refinement 'SAINT (Bruker, 2007)'
_computing_data_collection 'SMART (Bruker, 2007)'
_computing_data_reduction 'SAINT (Bruker, 2007)'
_computing_molecular_graphics 'SHELXTL (Sheldrick, 2008)'
_computing_publication_material 'SHELXTL (Sheldrick, 2008)'
_computing_structure_refinement 'SHELXTL (Sheldrick, 2008)'
_computing_structure_solution 'SHELXTL (Sheldrick, 2008)'
_diffrn_ambient_temperature 100(2)
_diffrn_measured_fraction_theta_full 1.000
_diffrn_measured_fraction_theta_max 1.000
_diffrn_measurement_device_type 'CCD Bruker APEX'
_diffrn_measurement_method '\w scans'
_diffrn_radiation_monochromator graphite
_diffrn_radiation_source 'fine-focus sealed tube'
_diffrn_radiation_type MoK\a
_diffrn_radiation_wavelength 0.71073
_diffrn_reflns_av_R_equivalents 0.0446
_diffrn_reflns_av_sigmaI/netI 0.0361
_diffrn_reflns_limit_h_max 47
_diffrn_reflns_limit_h_min -47
_diffrn_reflns_limit_k_max 12
_diffrn_reflns_limit_k_min -12
_diffrn_reflns_limit_l_max 22
_diffrn_reflns_limit_l_min -22
_diffrn_reflns_number 33258
_diffrn_reflns_theta_full 26.00
_diffrn_reflns_theta_max 26.00
_diffrn_reflns_theta_min 1.18
_exptl_absorpt_coefficient_mu 0.084
_exptl_absorpt_correction_T_max 0.995
_exptl_absorpt_correction_T_min 0.954
_exptl_absorpt_correction_type multi-scan
_exptl_absorpt_process_details 'SADABS (Sheldrick, 2001)'
_exptl_crystal_colour colorless
_exptl_crystal_density_diffrn 1.040
_exptl_crystal_density_method 'not measured'
_exptl_crystal_description prism
_exptl_crystal_F_000 2112
_exptl_crystal_size_max 0.52
_exptl_crystal_size_mid 0.24
_exptl_crystal_size_min 0.10
_refine_diff_density_max 0.441
_refine_diff_density_min -0.266
_refine_diff_density_rms 0.051
_refine_ls_extinction_method none
_refine_ls_goodness_of_fit_ref 1.020
_refine_ls_hydrogen_treatment constr
_refine_ls_matrix_type full
_refine_ls_number_parameters 316
_refine_ls_number_reflns 6056
_refine_ls_number_restraints 0
_refine_ls_restrained_S_all 1.020
_refine_ls_R_factor_all 0.0541
_refine_ls_R_factor_gt 0.0417
_refine_ls_shift/su_max 0.002
_refine_ls_shift/su_mean 0.000
_refine_ls_structure_factor_coef Fsqd
_refine_ls_weighting_details 'calc w=1/[\s^2^(Fo^2^)+(0.0720P)^2^+3.0000P] where P=(Fo^2^+2Fc^2^)/3'
_refine_ls_weighting_scheme calc
_refine_ls_wR_factor_gt 0.1141
_refine_ls_wR_factor_ref 0.1271
_reflns_number_gt 4901
_reflns_number_total 6056
_reflns_threshold_expression I>2\s(I)
_cod_data_source_file om200120y_si_001.cif
_cod_data_source_block compound_1_
_cod_original_sg_symbol_H-M 'C 2/c'
_cod_database_code 4064451

loop_
_symmetry_equiv_pos_as_xyz
'x, y, z'
'-x, y, -z+1/2'
'x+1/2, y+1/2, z'
'-x+1/2, y+1/2, -z+1/2'
'-x, -y, -z'
'x, -y, z-1/2'
'-x+1/2, -y+1/2, -z'
'x+1/2, -y+1/2, z-1/2'

loop_
_atom_site_label
_atom_site_type_symbol
_atom_site_fract_x
_atom_site_fract_y
_atom_site_fract_z
_atom_site_U_iso_or_equiv
_atom_site_adp_type
_atom_site_occupancy
_atom_site_symmetry_multiplicity
_atom_site_calc_flag
_atom_site_refinement_flags
Al1 Al 0.625146(13) 0.36998(4) 0.62140(3) 0.02670(14) Uani 1 1 d .
C1 C 0.61898(4) 0.17147(14) 0.59962(8) 0.0208(3) Uani 1 1 d .
C2 C 0.60452(4) 0.08841(15) 0.64238(8) 0.0212(3) Uani 1 1 d .
C3 C 0.59761(4) -0.05146(15) 0.62387(9) 0.0257(3) Uani 1 1 d .
H3 H 0.5881 -0.1073 0.6534 0.031 Uiso 1 1 calc R
C4 C 0.60463(4) -0.10841(15) 0.56234(9) 0.0272(3) Uani 1 1 d .
H4 H 0.5995 -0.2030 0.5493 0.033 Uiso 1 1 calc R
C5 C 0.61905(4) -0.02813(15) 0.51962(9) 0.0251(3) Uani 1 1 d .
H5 H 0.6238 -0.0678 0.4776 0.030 Uiso 1 1 calc R
C6 C 0.62662(4) 0.11097(14) 0.53870(8) 0.0207(3) Uani 1 1 d .
C7 C 0.59766(4) 0.15459(14) 0.70881(9) 0.0221(3) Uani 1 1 d .
C8 C 0.55994(4) 0.19626(15) 0.69324(9) 0.0244(3) Uani 1 1 d .
C9 C 0.55511(4) 0.26001(16) 0.75598(9) 0.0300(4) Uani 1 1 d .
H9 H 0.5299 0.2874 0.7465 0.036 Uiso 1 1 calc R
C10 C 0.58611(5) 0.28450(16) 0.83187(10) 0.0307(4) Uani 1 1 d .
H10 H 0.5821 0.3281 0.8738 0.037 Uiso 1 1 calc R
C11 C 0.62305(4) 0.24544(15) 0.84668(9) 0.0277(3) Uani 1 1 d .
H11 H 0.6442 0.2637 0.8987 0.033 Uiso 1 1 calc R
C12 C 0.62961(4) 0.17951(15) 0.78630(9) 0.0235(3) Uani 1 1 d .
C13 C 0.52517(4) 0.17100(16) 0.61006(9) 0.0282(3) Uani 1 1 d .
H13 H 0.5350 0.1612 0.5684 0.034 Uiso 1 1 calc R
C14 C 0.49588(5) 0.28902(18) 0.58252(10) 0.0368(4) Uani 1 1 d .
H14A H 0.4826 0.2913 0.6170 0.055 Uiso 1 1 d R
H14B H 0.4769 0.2751 0.5252 0.055 Uiso 1 1 d R
H14C H 0.5094 0.3761 0.5877 0.055 Uiso 1 1 d R
C15 C 0.50440(5) 0.03694(18) 0.61034(10) 0.0369(4) Uani 1 1 d .
H15A H 0.5227 -0.0397 0.6248 0.055 Uiso 1 1 d R
H15B H 0.4829 0.0213 0.5557 0.055 Uiso 1 1 d R
H15C H 0.4944 0.0437 0.6506 0.055 Uiso 1 1 d R
C16 C 0.66986(4) 0.12524(16) 0.80618(9) 0.0279(3) Uani 1 1 d .
H16 H 0.6722 0.1236 0.7540 0.033 Uiso 1 1 calc R
C17 C 0.67357(5) -0.02283(18) 0.83720(12) 0.0411(4) Uani 1 1 d .
H17A H 0.6993 -0.0584 0.8496 0.062 Uiso 1 1 d R
H17B H 0.6537 -0.0799 0.7949 0.062 Uiso 1 1 d R
H17C H 0.6701 -0.0248 0.8870 0.062 Uiso 1 1 d R
C18 C 0.70289(5) 0.21396(19) 0.86783(11) 0.0397(4) Uani 1 1 d .
H18A H 0.6989 0.3096 0.8493 0.060 Uiso 1 1 d R
H18B H 0.7276 0.1811 0.8719 0.060 Uiso 1 1 d R
H18C H 0.7033 0.2079 0.9217 0.060 Uiso 1 1 d R
C19 C 0.64246(4) 0.20209(14) 0.49474(9) 0.0215(3) Uani 1 1 d .
C20 C 0.61681(4) 0.26980(15) 0.42206(9) 0.0231(3) Uani 1 1 d .
C21 C 0.63197(4) 0.36034(16) 0.38481(9) 0.0279(3) Uani 1 1 d .
H21 H 0.6149 0.4076 0.3364 0.033 Uiso 1 1 calc R
C22 C 0.67145(4) 0.38209(16) 0.41744(10) 0.0294(3) Uani 1 1 d .
H22 H 0.6813 0.4436 0.3912 0.035 Uiso 1 1 calc R
C23 C 0.69663(4) 0.31412(16) 0.48845(9) 0.0284(3) Uani 1 1 d .
H23 H 0.7237 0.3293 0.5101 0.034 Uiso 1 1 calc R
C24 C 0.68292(4) 0.22396(15) 0.52845(9) 0.0236(3) Uani 1 1 d .
C25 C 0.57349(4) 0.23883(15) 0.38133(9) 0.0258(3) Uani 1 1 d .
H25 H 0.5676 0.1888 0.4221 0.031 Uiso 1 1 calc R
C26 C 0.54812(4) 0.36804(17) 0.35465(10) 0.0331(4) Uani 1 1 d .
H26A H 0.5513 0.4138 0.3104 0.050 Uiso 1 1 d R
H26B H 0.5559 0.4306 0.4014 0.050 Uiso 1 1 d R
H26C H 0.5209 0.3422 0.3351 0.050 Uiso 1 1 d R
C27 C 0.56361(5) 0.14336(17) 0.30801(10) 0.0342(4) Uani 1 1 d .
H27A H 0.5697 0.1893 0.2676 0.051 Uiso 1 1 d R
H27B H 0.5360 0.1209 0.2828 0.051 Uiso 1 1 d R
H27C H 0.5788 0.0589 0.3267 0.051 Uiso 1 1 d R
C28 C 0.71082(4) 0.14789(16) 0.60578(9) 0.0293(4) Uani 1 1 d .
H28 H 0.6976 0.1353 0.6411 0.035 Uiso 1 1 calc R
C29 C 0.74860(5) 0.22588(19) 0.65634(10) 0.0392(4) Uani 1 1 d .
H29A H 0.7643 0.2262 0.6269 0.059 Uiso 1 1 d R
H29B H 0.7630 0.1807 0.7096 0.059 Uiso 1 1 d R
H29C H 0.7427 0.3205 0.6648 0.059 Uiso 1 1 d R
C30 C 0.72025(5) 0.00494(18) 0.58479(11) 0.0397(4) Uani 1 1 d .
H30A H 0.6962 -0.0472 0.5553 0.059 Uiso 1 1 d R
H30B H 0.7372 -0.0434 0.6355 0.059 Uiso 1 1 d R
H30C H 0.7333 0.0140 0.5501 0.059 Uiso 1 1 d R
C31 C 0.57941(5) 0.49030(15) 0.57709(10) 0.0317(4) Uani 1 1 d .
H31A H 0.5811 0.5535 0.5365 0.038 Uiso 1 1 calc R
H31B H 0.5559 0.4334 0.5482 0.038 Uiso 1 1 calc R
C32 C 0.57558(5) 0.57307(18) 0.64235(10) 0.0379(4) Uani 1 1 d .
H32A H 0.5722 0.5111 0.6807 0.057 Uiso 1 1 d R
H32B H 0.5531 0.6339 0.6168 0.057 Uiso 1 1 d R
H32C H 0.5990 0.6282 0.6720 0.057 Uiso 1 1 d R
C33 C 0.67523(5) 0.46493(17) 0.68276(10) 0.0353(4) Uani 1 1 d .
H33A H 0.6756 0.5119 0.7311 0.042 Uiso 1 1 calc R
H33B H 0.6965 0.3969 0.7026 0.042 Uiso 1 1 calc R
C34 C 0.68149(6) 0.5706(2) 0.62754(12) 0.0471(5) Uani 1 1 d .
H34A H 0.6785 0.5257 0.5771 0.071 Uiso 1 1 d R
H34B H 0.7076 0.6093 0.6566 0.071 Uiso 1 1 d R
H34C H 0.6623 0.6443 0.6137 0.071 Uiso 1 1 d R

loop_
_atom_site_aniso_label
_atom_site_aniso_U_11
_atom_site_aniso_U_22
_atom_site_aniso_U_33
_atom_site_aniso_U_23
_atom_site_aniso_U_13
_atom_site_aniso_U_12
Al1 0.0284(3) 0.0192(2) 0.0285(3) -0.00193(18) 0.0094(2) -0.00064(17)
C1 0.0189(6) 0.0205(7) 0.0205(7) 0.0017(5) 0.0068(5) 0.0018(5)
C2 0.0178(6) 0.0216(7) 0.0230(7) 0.0029(6) 0.0083(6) 0.0023(5)
C3 0.0265(7) 0.0212(7) 0.0322(8) 0.0038(6) 0.0158(6) 0.0000(6)
C4 0.0304(8) 0.0177(7) 0.0347(8) -0.0010(6) 0.0159(7) -0.0002(6)
C5 0.0264(7) 0.0239(7) 0.0262(7) -0.0040(6) 0.0130(6) 0.0009(6)
C6 0.0177(6) 0.0211(7) 0.0220(7) 0.0010(6) 0.0080(6) 0.0016(5)
C7 0.0262(7) 0.0186(7) 0.0252(7) 0.0044(6) 0.0148(6) 0.0009(5)
C8 0.0249(7) 0.0240(7) 0.0275(8) 0.0066(6) 0.0145(6) 0.0028(6)
C9 0.0290(8) 0.0335(9) 0.0326(8) 0.0056(7) 0.0183(7) 0.0074(6)
C10 0.0394(9) 0.0291(8) 0.0316(8) 0.0005(7) 0.0232(7) 0.0024(7)
C11 0.0316(8) 0.0277(8) 0.0251(8) 0.0003(6) 0.0140(7) -0.0020(6)
C12 0.0258(7) 0.0200(7) 0.0268(8) 0.0043(6) 0.0138(6) 0.0000(6)
C13 0.0248(7) 0.0338(8) 0.0272(8) 0.0058(6) 0.0127(6) 0.0039(6)
C14 0.0271(8) 0.0440(10) 0.0377(9) 0.0104(8) 0.0133(7) 0.0086(7)
C15 0.0294(8) 0.0395(10) 0.0360(9) 0.0054(7) 0.0098(7) -0.0022(7)
C16 0.0239(7) 0.0330(9) 0.0271(8) 0.0043(6) 0.0120(6) 0.0024(6)
C17 0.0349(9) 0.0365(10) 0.0513(11) 0.0122(8) 0.0191(8) 0.0117(7)
C18 0.0265(8) 0.0500(11) 0.0374(9) 0.0001(8) 0.0100(7) -0.0024(7)
C19 0.0240(7) 0.0207(7) 0.0222(7) -0.0020(6) 0.0125(6) 0.0004(6)
C20 0.0250(7) 0.0240(7) 0.0225(7) -0.0019(6) 0.0127(6) 0.0005(6)
C21 0.0322(8) 0.0285(8) 0.0247(8) 0.0048(6) 0.0143(6) 0.0027(6)
C22 0.0331(8) 0.0292(8) 0.0324(8) 0.0035(7) 0.0205(7) -0.0029(6)
C23 0.0250(7) 0.0324(8) 0.0309(8) -0.0015(7) 0.0156(6) -0.0033(6)
C24 0.0240(7) 0.0253(7) 0.0234(7) -0.0019(6) 0.0123(6) 0.0002(6)
C25 0.0234(7) 0.0304(8) 0.0230(7) 0.0021(6) 0.0099(6) 0.0005(6)
C26 0.0266(8) 0.0388(9) 0.0277(8) -0.0005(7) 0.0068(7) 0.0042(7)
C27 0.0309(8) 0.0362(9) 0.0342(9) -0.0070(7) 0.0137(7) -0.0049(7)
C28 0.0226(7) 0.0380(9) 0.0276(8) 0.0044(7) 0.0116(6) 0.0014(6)
C29 0.0265(8) 0.0525(11) 0.0337(9) 0.0022(8) 0.0095(7) 0.0008(7)
C30 0.0314(9) 0.0387(10) 0.0467(10) 0.0085(8) 0.0159(8) 0.0081(7)
C31 0.0343(8) 0.0206(8) 0.0332(8) 0.0045(6) 0.0093(7) 0.0019(6)
C32 0.0413(9) 0.0333(9) 0.0360(9) 0.0097(7) 0.0148(8) 0.0032(7)
C33 0.0276(8) 0.0348(9) 0.0368(9) -0.0063(7) 0.0087(7) -0.0053(7)
C34 0.0482(11) 0.0437(11) 0.0509(11) -0.0115(9) 0.0236(9) -0.0156(9)

loop_
_atom_type_symbol
_atom_type_description
_atom_type_scat_dispersion_real
_atom_type_scat_dispersion_imag
_atom_type_scat_source
C C 0.0033 0.0016 'International Tables Vol C Tables 4.2.6.8 and 6.1.1.4'
H H 0.0000 0.0000 'International Tables Vol C Tables 4.2.6.8 and 6.1.1.4'
Al Al 0.0645 0.0514 'International Tables Vol C Tables 4.2.6.8 and 6.1.1.4'

loop_
_geom_angle_atom_site_label_1
_geom_angle_atom_site_label_2
_geom_angle_atom_site_label_3
_geom_angle
C1 Al1 C31 119.88(7)
C1 Al1 C33 124.94(7)
C31 Al1 C33 115.14(8)
C6 C1 C2 118.70(13)
C6 C1 Al1 121.50(10)
C2 C1 Al1 119.70(10)
C3 C2 C1 120.41(13)
C3 C2 C7 121.90(13)
C1 C2 C7 117.68(13)
C4 C3 C2 119.89(14)
C4 C3 H3 120.1
C2 C3 H3 120.1
C3 C4 C5 120.54(14)
C3 C4 H4 119.7
C5 C4 H4 119.7
C4 C5 C6 119.86(14)
C4 C5 H5 120.1
C6 C5 H5 120.1
C5 C6 C1 120.57(13)
C5 C6 C19 121.98(13)
C1 C6 C19 117.44(12)
C8 C7 C12 120.40(13)
C8 C7 C2 120.42(13)
C12 C7 C2 119.14(13)
C9 C8 C7 118.42(13)
C9 C8 C13 120.36(13)
C7 C8 C13 121.21(13)
C10 C9 C8 121.59(14)
C10 C9 H9 119.2
C8 C9 H9 119.2
C9 C10 C11 119.96(15)
C9 C10 H10 120.0
C11 C10 H10 120.0
C10 C11 C12 121.02(14)
C10 C11 H11 119.5
C12 C11 H11 119.5
C11 C12 C7 118.60(13)
C11 C12 C16 120.29(13)
C7 C12 C16 120.91(13)
C8 C13 C14 113.22(14)
C8 C13 C15 111.16(13)
C14 C13 C15 109.14(13)
C8 C13 H13 107.7
C14 C13 H13 107.7
C15 C13 H13 107.7
C13 C14 H14A 109.5
C13 C14 H14B 109.5
H14A C14 H14B 109.5
C13 C14 H14C 109.5
H14A C14 H14C 109.5
H14B C14 H14C 109.5
C13 C15 H15A 109.5
C13 C15 H15B 109.5
H15A C15 H15B 109.5
C13 C15 H15C 109.5
H15A C15 H15C 109.5
H15B C15 H15C 109.5
C12 C16 C18 113.73(13)
C12 C16 C17 109.13(12)
C18 C16 C17 110.60(14)
C12 C16 H16 107.7
C18 C16 H16 107.7
C17 C16 H16 107.7
C16 C17 H17A 109.5
C16 C17 H17B 109.5
H17A C17 H17B 109.5
C16 C17 H17C 109.5
H17A C17 H17C 109.5
H17B C17 H17C 109.5
C16 C18 H18A 109.5
C16 C18 H18B 109.5
H18A C18 H18B 109.5
C16 C18 H18C 109.5
H18A C18 H18C 109.5
H18B C18 H18C 109.5
C20 C19 C24 120.47(13)
C20 C19 C6 119.70(12)
C24 C19 C6 119.77(12)
C21 C20 C19 118.82(13)
C21 C20 C25 120.01(13)
C19 C20 C25 121.06(13)
C22 C21 C20 120.96(14)
C22 C21 H21 119.5
C20 C21 H21 119.5
C21 C22 C23 120.07(14)
C21 C22 H22 120.0
C23 C22 H22 120.0
C22 C23 C24 121.18(14)
C22 C23 H23 119.4
C24 C23 H23 119.4
C23 C24 C19 118.50(13)
C23 C24 C28 120.89(13)
C19 C24 C28 120.59(13)
C20 C25 C27 109.24(12)
C20 C25 C26 113.43(13)
C27 C25 C26 110.52(13)
C20 C25 H25 107.8
C27 C25 H25 107.8
C26 C25 H25 107.8
C25 C26 H26A 109.5
C25 C26 H26B 109.5
H26A C26 H26B 109.5
C25 C26 H26C 109.5
H26A C26 H26C 109.5
H26B C26 H26C 109.5
C25 C27 H27A 109.5
C25 C27 H27B 109.5
H27A C27 H27B 109.5
C25 C27 H27C 109.5
H27A C27 H27C 109.5
H27B C27 H27C 109.5
C24 C28 C30 111.00(13)
C24 C28 C29 113.56(13)
C30 C28 C29 109.27(13)
C24 C28 H28 107.6
C30 C28 H28 107.6
C29 C28 H28 107.6
C28 C29 H29A 109.5
C28 C29 H29B 109.5
H29A C29 H29B 109.5
C28 C29 H29C 109.5
H29A C29 H29C 109.5
H29B C29 H29C 109.5
C28 C30 H30A 109.5
C28 C30 H30B 109.5
H30A C30 H30B 109.5
C28 C30 H30C 109.5
H30A C30 H30C 109.5
H30B C30 H30C 109.5
C32 C31 Al1 112.85(11)
C32 C31 H31A 109.0
Al1 C31 H31A 109.0
C32 C31 H31B 109.0
Al1 C31 H31B 109.0
H31A C31 H31B 107.8
C31 C32 H32A 109.5
C31 C32 H32B 109.5
H32A C32 H32B 109.5
C31 C32 H32C 109.5
H32A C32 H32C 109.5
H32B C32 H32C 109.5
C34 C33 Al1 110.37(12)
C34 C33 H33A 109.6
Al1 C33 H33A 109.6
C34 C33 H33B 109.6
Al1 C33 H33B 109.6
H33A C33 H33B 108.1
C33 C34 H34A 109.5
C33 C34 H34B 109.5
H34A C34 H34B 109.5
C33 C34 H34C 109.5
H34A C34 H34C 109.5
H34B C34 H34C 109.5

loop_
_geom_bond_atom_site_label_1
_geom_bond_atom_site_label_2
_geom_bond_distance
Al1 C1 1.9679(17)
Al1 C31 1.9686(17)
Al1 C33 1.9778(17)
C1 C6 1.407(2)
C1 C2 1.407(2)
C2 C3 1.401(2)
C2 C7 1.503(2)
C3 C4 1.389(2)
C3 H3 0.9500
C4 C5 1.391(2)
C4 H4 0.9500
C5 C6 1.397(2)
C5 H5 0.9500
C6 C19 1.504(2)
C7 C8 1.418(2)
C7 C12 1.418(2)
C8 C9 1.391(2)
C8 C13 1.528(2)
C9 C10 1.384(2)
C9 H9 0.9500
C10 C11 1.385(2)
C10 H10 0.9500
C11 C12 1.398(2)
C11 H11 0.9500
C12 C16 1.528(2)
C13 C14 1.532(2)
C13 C15 1.536(2)
C13 H13 1.0000
C14 H14A 0.9800
C14 H14B 0.9800
C14 H14C 0.9800
C15 H15A 0.9800
C15 H15B 0.9800
C15 H15C 0.9800
C16 C18 1.533(2)
C16 C17 1.533(2)
C16 H16 1.0000
C17 H17A 0.9800
C17 H17B 0.9800
C17 H17C 0.9800
C18 H18A 0.9800
C18 H18B 0.9800
C18 H18C 0.9800
C19 C20 1.412(2)
C19 C24 1.418(2)
C20 C21 1.398(2)
C20 C25 1.528(2)
C21 C22 1.385(2)
C21 H21 0.9500
C22 C23 1.389(2)
C22 H22 0.9500
C23 C24 1.395(2)
C23 H23 0.9500
C24 C28 1.527(2)
C25 C27 1.532(2)
C25 C26 1.535(2)
C25 H25 1.0000
C26 H26A 0.9800
C26 H26B 0.9800
C26 H26C 0.9800
C27 H27A 0.9800
C27 H27B 0.9800
C27 H27C 0.9800
C28 C30 1.533(2)
C28 C29 1.533(2)
C28 H28 1.0000
C29 H29A 0.9800
C29 H29B 0.9800
C29 H29C 0.9800
C30 H30A 0.9800
C30 H30B 0.9800
C30 H30C 0.9800
C31 C32 1.503(2)
C31 H31A 0.9900
C31 H31B 0.9900
C32 H32A 0.9800
C32 H32B 0.9800
C32 H32C 0.9800
C33 C34 1.538(3)
C33 H33A 0.9900
C33 H33B 0.9900
C34 H34A 0.9800
C34 H34B 0.9800
C34 H34C 0.9800

loop_
_geom_torsion_atom_site_label_1
_geom_torsion_atom_site_label_2
_geom_torsion_atom_site_label_3
_geom_torsion_atom_site_label_4
_geom_torsion
C31 Al1 C1 C6 100.75(13)
C33 Al1 C1 C6 -76.80(14)
C31 Al1 C1 C2 -75.58(13)
C33 Al1 C1 C2 106.86(12)
C6 C1 C2 C3 -0.6(2)
Al1 C1 C2 C3 175.88(10)
C6 C1 C2 C7 178.30(12)
Al1 C1 C2 C7 -5.26(17)
C1 C2 C3 C4 -0.7(2)
C7 C2 C3 C4 -179.53(13)
C2 C3 C4 C5 1.0(2)
C3 C4 C5 C6 0.1(2)
C4 C5 C6 C1 -1.4(2)
C4 C5 C6 C19 179.61(13)
C2 C1 C6 C5 1.6(2)
Al1 C1 C6 C5 -174.75(10)
C2 C1 C6 C19 -179.34(12)
Al1 C1 C6 C19 4.29(17)
C3 C2 C7 C8 -81.81(18)
C1 C2 C7 C8 99.35(16)
C3 C2 C7 C12 100.55(16)
C1 C2 C7 C12 -78.30(17)
C12 C7 C8 C9 -0.9(2)
C2 C7 C8 C9 -178.51(13)
C12 C7 C8 C13 179.70(13)
C2 C7 C8 C13 2.1(2)
C7 C8 C9 C10 0.8(2)
C13 C8 C9 C10 -179.83(14)
C8 C9 C10 C11 0.1(2)
C9 C10 C11 C12 -0.9(2)
C10 C11 C12 C7 0.7(2)
C10 C11 C12 C16 -174.28(14)
C8 C7 C12 C11 0.2(2)
C2 C7 C12 C11 177.81(13)
C8 C7 C12 C16 175.14(13)
C2 C7 C12 C16 -7.2(2)
C9 C8 C13 C14 38.5(2)
C7 C8 C13 C14 -142.15(14)
C9 C8 C13 C15 -84.81(18)
C7 C8 C13 C15 94.58(17)
C11 C12 C16 C18 -34.38(19)
C7 C12 C16 C18 150.73(14)
C11 C12 C16 C17 89.62(17)
C7 C12 C16 C17 -85.26(17)
C5 C6 C19 C20 88.25(17)
C1 C6 C19 C20 -90.78(16)
C5 C6 C19 C24 -94.43(17)
C1 C6 C19 C24 86.54(16)
C24 C19 C20 C21 -1.1(2)
C6 C19 C20 C21 176.24(13)
C24 C19 C20 C25 175.15(13)
C6 C19 C20 C25 -7.6(2)
C19 C20 C21 C22 1.1(2)
C25 C20 C21 C22 -175.18(14)
C20 C21 C22 C23 -0.4(2)
C21 C22 C23 C24 -0.4(2)
C22 C23 C24 C19 0.4(2)
C22 C23 C24 C28 179.06(14)
C20 C19 C24 C23 0.3(2)
C6 C19 C24 C23 -176.95(13)
C20 C19 C24 C28 -178.33(13)
C6 C19 C24 C28 4.4(2)
C21 C20 C25 C27 74.73(18)
C19 C20 C25 C27 -101.43(16)
C21 C20 C25 C26 -49.04(18)
C19 C20 C25 C26 134.79(14)
C23 C24 C28 C30 -94.71(17)
C19 C24 C28 C30 83.93(17)
C23 C24 C28 C29 28.9(2)
C19 C24 C28 C29 -152.49(14)
C1 Al1 C31 C32 124.12(12)
C33 Al1 C31 C32 -58.10(14)
C1 Al1 C33 C34 118.55(13)
C31 Al1 C33 C34 -59.11(14)
